data_9005626
loop_
_publ_author_name
'Hatert, F.'
'Lefevre, P.'
'Pasero, M.'
'Fransolet, A.-M.'

_publ_section_title
;
 Gaulichite-(Ce), a new arsenate mineral from the Stavelot Massif, Belgium
;
_journal_name_full 'European Journal of Mineralogy'
_journal_page_first 733
_journal_page_last 739
_journal_paper_doi 10.1127/0935-1221/2003/0015-0733
_journal_volume 15
_journal_year 2003
_chemical_compound_source 'Stavelot Massif, Belgium'
_chemical_formula_sum 'Al0.51 As1.848 Ce Fe2.49 H6 O14'
_chemical_name_mineral Graulichite-(Ce)
_space_group_IT_number 166
_symmetry_space_group_name_Hall '-R 3 2"'
_symmetry_space_group_name_H-M 'R -3 m :H'
_cell_angle_alpha 90
_cell_angle_beta 90
_cell_angle_gamma 120
_cell_formula_units_Z 3
_cell_length_a 7.288
_cell_length_b 7.288
_cell_length_c 16.812
_cell_volume 773.333
_database_code_amcsd 0007016
_exptl_crystal_density_diffrn 4.261
_cod_original_sg_symbol_H-M 'R -3 m'
_cod_original_formula_sum 'Ce (Fe2.49 Al.51) As1.848 O14 H6'
_cod_database_code 9005626

loop_
_space_group_symop_operation_xyz
x,y,z
2/3+x,1/3+y,1/3+z
1/3+x,2/3+y,2/3+z
x,x-y,z
2/3+x,1/3+x-y,1/3+z
1/3+x,2/3+x-y,2/3+z
y,x,-z
2/3+y,1/3+x,1/3-z
1/3+y,2/3+x,2/3-z
-x+y,y,z
2/3-x+y,1/3+y,1/3+z
1/3-x+y,2/3+y,2/3+z
-x,-x+y,-z
2/3-x,1/3-x+y,1/3-z
1/3-x,2/3-x+y,2/3-z
-y,-x,z
2/3-y,1/3-x,1/3+z
1/3-y,2/3-x,2/3+z
x-y,-y,-z
2/3+x-y,1/3-y,1/3-z
1/3+x-y,2/3-y,2/3-z
y,-x+y,-z
2/3+y,1/3-x+y,1/3-z
1/3+y,2/3-x+y,2/3-z
-x+y,-x,z
2/3-x+y,1/3-x,1/3+z
1/3-x+y,2/3-x,2/3+z
-x,-y,-z
2/3-x,1/3-y,1/3-z
1/3-x,2/3-y,2/3-z
-y,x-y,z
2/3-y,1/3+x-y,1/3+z
1/3-y,2/3+x-y,2/3+z
x-y,x,-z
2/3+x-y,1/3+x,1/3-z
1/3+x-y,2/3+x,2/3-z

loop_
_atom_site_aniso_label
_atom_site_aniso_U_11
_atom_site_aniso_U_22
_atom_site_aniso_U_33
_atom_site_aniso_U_12
_atom_site_aniso_U_13
_atom_site_aniso_U_23
Ce 0.03400 0.03400 0.01200 0.01710 0.00000 0.00000
Fe 0.02000 0.02000 0.01000 0.01100 0.00120 -0.00120
Al 0.02000 0.02000 0.01000 0.01100 0.00120 -0.00120
As 0.02100 0.02100 0.01100 0.01040 0.00000 0.00000
O1 0.02700 0.02700 0.01700 0.01400 0.00000 0.00000
O2 0.03200 0.03200 0.02100 0.01900 -0.00100 0.00100
O-H 0.02000 0.02000 0.03700 0.01000 0.00300 -0.00300

loop_
_atom_site_label
_atom_site_fract_x
_atom_site_fract_y
_atom_site_fract_z
_atom_site_occupancy
_atom_site_U_iso_or_equiv
_atom_site_type_symbol
_atom_site_attached_hydrogens
Ce 0.00000 0.00000 0.00000 1.00000 0.02690 Ce 0
Fe 0.50000 0.50000 0.50000 0.83000 0.01580 Fe 0
Al 0.50000 0.50000 0.50000 0.17000 0.01580 Al 0
As 0.00000 0.00000 0.31680 0.92400 0.01740 As 0
O1 0.00000 0.00000 0.41600 1.00000 0.02400 O 0
O2 0.20760 -0.20760 -0.05120 1.00000 0.02700 O 0
O-H 0.12440 -0.12440 0.13280 1.00000 0.02600 O 1

loop_
_cod_changelog_entry_id
_cod_changelog_entry_author
_cod_changelog_entry_date
_cod_changelog_entry_text
1
;cod-tools version 3.8.0
Id: cif_guess_AMCSD_atom_types 9574 2023-05-10 09:00:05Z saulius
;
2023-05-10T18:50:17+03:00
;Derived atom types and hydrogen counts
from atom names that follow the AMCSD naming convention
(Wat == water, O-H == hydroxyl).
;
2
;cod-tools version 3.10.1
Id: cif_fix_AMCSD_aniso_labels 10200 2024-08-01 14:09:44Z saulius
;
2024-08-02T12:21:00+03:00
;Changed the following '_atom_site_aniso_label' values:
'OH' -> 'O-H'
;

loop_
_cod_related_entry_id
_cod_related_entry_database
_cod_related_entry_code
1 AMCSD 0007016
